data_2216512
loop_
_publ_author_name
'Dong, Jie'
'Tian, Lai-Jin'
'Qu, Yuan'

_publ_section_title
;
 1,5-Bis(2,3,4,5-tetrafluorobenzoyl)-1,5-diazacyclooctane
;
_journal_coeditor_code HB2666
_journal_issue 12
_journal_name_full 'Acta Crystallographica Section E'
_journal_page_first o4850
_journal_page_last o4850
_journal_paper_doi 10.1107/S1600536807060242
_journal_volume 63
_journal_year 2007
_chemical_formula_iupac 'C20 H14 F8 N2 O2'
_chemical_formula_moiety 'C20 H14 F8 N2 O2'
_chemical_formula_sum 'C20 H14 F8 N2 O2'
_chemical_formula_weight 466.33
_chemical_name_systematic
;
1,5-Bis(2,3,4,5-tetrafluorobenzoyl)-1,5-diazacyclooctane
;
_space_group_IT_number 60
_symmetry_cell_setting orthorhombic
_symmetry_space_group_name_Hall '-P 2n 2ab'
_symmetry_space_group_name_H-M 'P b c n'
_atom_sites_solution_hydrogens geom
_atom_sites_solution_primary direct
_atom_sites_solution_secondary difmap
_audit_creation_method SHELXL-97
_cell_angle_alpha 90.00
_cell_angle_beta 90.00
_cell_angle_gamma 90.00
_cell_formula_units_Z 8
_cell_length_a 14.8085(11)
_cell_length_b 20.5518(16)
_cell_length_c 12.7062(10)
_cell_measurement_reflns_used 7221
_cell_measurement_temperature 295(2)
_cell_measurement_theta_max 21.57
_cell_measurement_theta_min 2.33
_cell_volume 3867.0(5)
_computing_cell_refinement 'SAINT (Bruker, 2002)'
_computing_data_collection 'SMART (Bruker, 2002)'
_computing_data_reduction SAINT
_computing_molecular_graphics 'ORTEP-3 (Farrugia, 1997)'
_computing_publication_material SHELXL97
_computing_structure_refinement 'SHELXL97 (Sheldrick, 1997)'
_computing_structure_solution 'SHELXS97 (Sheldrick, 1997)'
_diffrn_ambient_temperature 295(2)
_diffrn_measured_fraction_theta_full 0.999
_diffrn_measured_fraction_theta_max 0.999
_diffrn_measurement_device_type 'Bruker SMART APEX CCD'
_diffrn_measurement_method '\f and \w scans'
_diffrn_radiation_monochromator graphite
_diffrn_radiation_source 'fine-focus sealed tube'
_diffrn_radiation_type MoK\a
_diffrn_radiation_wavelength 0.71073
_diffrn_reflns_av_R_equivalents 0.0255
_diffrn_reflns_av_sigmaI/netI 0.0164
_diffrn_reflns_limit_h_max 18
_diffrn_reflns_limit_h_min -18
_diffrn_reflns_limit_k_max 25
_diffrn_reflns_limit_k_min -25
_diffrn_reflns_limit_l_max 15
_diffrn_reflns_limit_l_min -15
_diffrn_reflns_number 27117
_diffrn_reflns_theta_full 26.00
_diffrn_reflns_theta_max 26.00
_diffrn_reflns_theta_min 1.69
_diffrn_standards_decay_% 0
_diffrn_standards_interval_count 0
_diffrn_standards_interval_time 0
_diffrn_standards_number 0
_exptl_absorpt_coefficient_mu 0.156
_exptl_absorpt_correction_T_max 0.962
_exptl_absorpt_correction_T_min 0.942
_exptl_absorpt_correction_type multi-scan
_exptl_absorpt_process_details '(SADABS; Bruker, 2002)'
_exptl_crystal_colour colourless
_exptl_crystal_density_diffrn 1.602
_exptl_crystal_density_method 'not measured'
_exptl_crystal_description block
_exptl_crystal_F_000 1888
_exptl_crystal_size_max 0.36
_exptl_crystal_size_mid 0.30
_exptl_crystal_size_min 0.24
_refine_diff_density_max 0.499
_refine_diff_density_min -0.168
_refine_ls_extinction_method none
_refine_ls_goodness_of_fit_ref 1.035
_refine_ls_hydrogen_treatment constr
_refine_ls_matrix_type full
_refine_ls_number_parameters 289
_refine_ls_number_reflns 3805
_refine_ls_number_restraints 0
_refine_ls_restrained_S_all 1.035
_refine_ls_R_factor_all 0.0644
_refine_ls_R_factor_gt 0.0485
_refine_ls_shift/su_max 0.000
_refine_ls_shift/su_mean 0.000
_refine_ls_structure_factor_coef Fsqd
_refine_ls_weighting_details 'calc w=1/[\s^2^(Fo^2^)+(0.0719P)^2^+1.3460P] where P=(Fo^2^+2Fc^2^)/3'
_refine_ls_weighting_scheme calc
_refine_ls_wR_factor_gt 0.1334
_refine_ls_wR_factor_ref 0.1464
_reflns_number_gt 2837
_reflns_number_total 3805
_reflns_threshold_expression I>2\s(I)
_cod_data_source_file hb2666.cif
_cod_data_source_block I
_cod_database_code 2216512
_cod_database_fobs_code 2216512

loop_
_symmetry_equiv_pos_as_xyz
'x, y, z'
'-x+1/2, -y+1/2, z+1/2'
'-x, y, -z+1/2'
'x+1/2, -y+1/2, -z'
'-x, -y, -z'
'x-1/2, y-1/2, -z-1/2'
'x, -y, z-1/2'
'-x-1/2, y-1/2, z'

loop_
_atom_site_type_symbol
_atom_site_label
_atom_site_fract_x
_atom_site_fract_y
_atom_site_fract_z
_atom_site_U_iso_or_equiv
_atom_site_adp_type
_atom_site_calc_flag
_atom_site_refinement_flags
_atom_site_occupancy
F F1 1.03822(13) 0.40699(9) -0.15578(13) 0.1034(6) Uani d . 1
F F2 1.12461(12) 0.50629(8) -0.06219(14) 0.0970(5) Uani d . 1
F F3 1.16418(12) 0.49973(7) 0.14554(15) 0.0955(5) Uani d . 1
F F4 1.11569(13) 0.39500(7) 0.25721(11) 0.0916(5) Uani d . 1
F F5 0.74987(11) 0.08897(8) 0.18853(14) 0.0910(5) Uani d . 1
F F6 0.81750(14) -0.03319(8) 0.18206(17) 0.1094(6) Uani d . 1
F F7 0.99332(15) -0.05255(8) 0.13222(13) 0.1056(6) Uani d . 1
F F8 1.10061(12) 0.04879(10) 0.08864(14) 0.1003(6) Uani d . 1
N N1 0.90720(12) 0.29461(9) -0.09016(14) 0.0599(5) Uani d . 1
N N2 0.80349(12) 0.22324(9) 0.06928(14) 0.0579(5) Uani d . 1
O O1 1.03989(12) 0.24206(10) -0.06866(16) 0.0849(6) Uani d . 1
O O2 0.87133(16) 0.23209(9) 0.22774(15) 0.0912(6) Uani d . 1
C C1 1.05645(15) 0.40272(13) -0.05361(18) 0.0650(6) Uani d . 1
C C2 1.10072(16) 0.45372(12) -0.0062(2) 0.0663(6) Uani d . 1
C C3 1.12042(16) 0.45057(11) 0.0988(2) 0.0641(6) Uani d . 1
C C4 1.09579(16) 0.39645(12) 0.15442(18) 0.0619(6) Uani d . 1
C C5 1.05293(15) 0.34503(11) 0.10727(17) 0.0586(5) Uani d . 1
H H5 1.0381 0.3083 0.1463 0.070 Uiso calc R 1
C C6 1.03189(13) 0.34806(11) 0.00162(17) 0.0560(5) Uani d . 1
C C7 0.99237(15) 0.29038(12) -0.05516(17) 0.0593(5) Uani d . 1
C C8 0.87319(18) 0.24394(13) -0.16115(18) 0.0717(7) Uani d . 1
H H8A 0.9187 0.2352 -0.2142 0.086 Uiso calc R 1
H H8B 0.8200 0.2604 -0.1970 0.086 Uiso calc R 1
C C9 0.84910(18) 0.18079(13) -0.10705(19) 0.0713(7) Uani d . 1
H H9A 0.8286 0.1504 -0.1604 0.086 Uiso calc R 1
H H9B 0.9038 0.1629 -0.0766 0.086 Uiso calc R 1
C C10 0.77848(16) 0.18371(12) -0.02210(18) 0.0662(6) Uani d . 1
H H10A 0.7233 0.2011 -0.0520 0.079 Uiso calc R 1
H H10B 0.7658 0.1398 0.0016 0.079 Uiso calc R 1
C C11 0.76174(17) 0.28843(13) 0.0803(2) 0.0717(6) Uani d . 1
H H11A 0.7957 0.3128 0.1324 0.086 Uiso calc R 1
H H11B 0.7009 0.2829 0.1072 0.086 Uiso calc R 1
C C12 0.75687(16) 0.32815(13) -0.0184(2) 0.0761(7) Uani d . 1
H H12A 0.7219 0.3670 -0.0037 0.091 Uiso calc R 1
H H12B 0.7241 0.3033 -0.0709 0.091 Uiso calc R 1
C C13 0.84638(16) 0.34870(12) -0.0655(2) 0.0716(7) Uani d . 1
H H13A 0.8348 0.3731 -0.1294 0.086 Uiso calc R 1
H H13B 0.8765 0.3777 -0.0165 0.086 Uiso calc R 1
C C14 0.85343(15) 0.20073(11) 0.14872(17) 0.0603(6) Uani d . 1
C C15 0.89052(15) 0.13281(11) 0.13940(16) 0.0578(5) Uani d . 1
C C16 0.83737(17) 0.07971(12) 0.16267(18) 0.0659(6) Uani d . 1
C C17 0.8707(2) 0.01773(13) 0.1597(2) 0.0746(7) Uani d . 1
C C18 0.9594(2) 0.00780(13) 0.13399(18) 0.0746(7) Uani d . 1
C C19 1.01321(18) 0.06046(14) 0.11227(18) 0.0710(7) Uani d . 1
C C20 0.98093(16) 0.12265(13) 0.11452(17) 0.0642(6) Uani d . 1
H H20 1.0187 0.1576 0.0997 0.077 Uiso calc R 1

loop_
_atom_site_aniso_label
_atom_site_aniso_U_11
_atom_site_aniso_U_22
_atom_site_aniso_U_33
_atom_site_aniso_U_12
_atom_site_aniso_U_13
_atom_site_aniso_U_23
F1 0.1175(14) 0.1279(14) 0.0649(10) -0.0298(11) -0.0231(9) 0.0331(9)
F2 0.1127(12) 0.0797(10) 0.0986(12) -0.0191(9) -0.0009(10) 0.0303(9)
F3 0.1125(13) 0.0683(9) 0.1057(13) -0.0139(9) -0.0222(10) -0.0067(8)
F4 0.1335(14) 0.0847(10) 0.0566(8) -0.0044(9) -0.0140(8) -0.0050(7)
F5 0.0745(10) 0.0937(11) 0.1049(12) -0.0148(8) 0.0144(9) 0.0077(9)
F6 0.1366(16) 0.0754(10) 0.1161(15) -0.0261(10) 0.0034(12) 0.0104(10)
F7 0.1576(17) 0.0815(11) 0.0776(11) 0.0311(11) -0.0003(11) -0.0045(8)
F8 0.0860(11) 0.1299(14) 0.0850(11) 0.0268(10) 0.0088(9) -0.0015(10)
N1 0.0538(10) 0.0715(12) 0.0543(10) -0.0045(9) -0.0046(8) 0.0054(9)
N2 0.0504(10) 0.0667(11) 0.0565(10) -0.0085(8) -0.0036(8) -0.0016(8)
O1 0.0597(10) 0.0946(13) 0.1006(14) 0.0095(9) 0.0001(9) -0.0280(11)
O2 0.1234(16) 0.0831(12) 0.0671(11) 0.0120(11) -0.0308(11) -0.0211(9)
C1 0.0562(13) 0.0834(16) 0.0553(13) -0.0008(12) -0.0063(10) 0.0120(11)
C2 0.0580(13) 0.0664(14) 0.0745(15) -0.0007(11) 0.0015(11) 0.0173(12)
C3 0.0620(13) 0.0569(13) 0.0734(15) 0.0024(11) -0.0034(11) -0.0029(11)
C4 0.0662(14) 0.0673(14) 0.0521(12) 0.0100(11) -0.0016(10) -0.0026(10)
C5 0.0603(13) 0.0609(13) 0.0545(12) 0.0051(10) 0.0076(10) 0.0038(10)
C6 0.0434(10) 0.0687(13) 0.0559(12) 0.0029(10) 0.0032(9) 0.0040(10)
C7 0.0500(12) 0.0741(14) 0.0537(12) 0.0008(11) 0.0052(9) -0.0008(10)
C8 0.0716(15) 0.0956(18) 0.0480(12) -0.0049(13) -0.0106(11) -0.0005(12)
C9 0.0801(16) 0.0776(16) 0.0562(13) -0.0080(13) -0.0150(12) -0.0166(12)
C10 0.0620(13) 0.0731(14) 0.0636(14) -0.0156(11) -0.0180(11) -0.0012(11)
C11 0.0558(13) 0.0807(16) 0.0784(16) 0.0056(12) 0.0011(12) -0.0039(13)
C12 0.0549(13) 0.0829(16) 0.0905(18) 0.0100(12) -0.0161(13) -0.0035(14)
C13 0.0603(14) 0.0677(14) 0.0867(17) 0.0053(11) -0.0142(12) 0.0147(13)
C14 0.0600(13) 0.0688(14) 0.0522(12) -0.0085(11) -0.0024(10) -0.0037(10)
C15 0.0639(13) 0.0669(14) 0.0427(10) -0.0081(11) -0.0042(9) -0.0017(9)
C16 0.0687(15) 0.0749(16) 0.0541(13) -0.0068(12) 0.0009(11) -0.0015(11)
C17 0.099(2) 0.0675(16) 0.0574(14) -0.0140(14) -0.0018(14) 0.0004(11)
C18 0.107(2) 0.0706(16) 0.0464(13) 0.0142(15) -0.0052(13) -0.0056(11)
C19 0.0711(16) 0.0952(19) 0.0466(12) 0.0102(14) 0.0014(11) -0.0032(12)
C20 0.0678(15) 0.0777(15) 0.0472(12) -0.0041(12) -0.0031(10) 0.0008(10)

loop_
_atom_type_symbol
_atom_type_description
_atom_type_scat_dispersion_real
_atom_type_scat_dispersion_imag
_atom_type_scat_source
C C 0.0033 0.0016 'International Tables Vol C Tables 4.2.6.8 and 6.1.1.4'
H H 0.0000 0.0000 'International Tables Vol C Tables 4.2.6.8 and 6.1.1.4'
N N 0.0061 0.0033 'International Tables Vol C Tables 4.2.6.8 and 6.1.1.4'
O O 0.0106 0.0060 'International Tables Vol C Tables 4.2.6.8 and 6.1.1.4'
F F 0.0171 0.0103 'International Tables Vol C Tables 4.2.6.8 and 6.1.1.4'

loop_
_geom_angle_atom_site_label_1
_geom_angle_atom_site_label_2
_geom_angle_atom_site_label_3
_geom_angle
C7 N1 C13 123.8(2)
C7 N1 C8 118.8(2)
C13 N1 C8 117.35(19)
C14 N2 C10 123.21(19)
C14 N2 C11 118.26(19)
C10 N2 C11 118.07(18)
F1 C1 C6 120.0(2)
F1 C1 C2 118.3(2)
C6 C1 C2 121.7(2)
F2 C2 C3 120.0(2)
F2 C2 C1 120.5(2)
C3 C2 C1 119.6(2)
F3 C3 C4 120.9(2)
F3 C3 C2 120.0(2)
C4 C3 C2 119.1(2)
F4 C4 C3 117.6(2)
F4 C4 C5 120.7(2)
C3 C4 C5 121.7(2)
C4 C5 C6 119.7(2)
C4 C5 H5 120.2
C6 C5 H5 120.2
C1 C6 C5 118.3(2)
C1 C6 C7 120.1(2)
C5 C6 C7 121.2(2)
O1 C7 N1 123.0(2)
O1 C7 C6 118.7(2)
N1 C7 C6 118.3(2)
N1 C8 C9 114.27(19)
N1 C8 H8A 108.7
C9 C8 H8A 108.7
N1 C8 H8B 108.7
C9 C8 H8B 108.7
H8A C8 H8B 107.6
C10 C9 C8 117.1(2)
C10 C9 H9A 108.0
C8 C9 H9A 108.0
C10 C9 H9B 108.0
C8 C9 H9B 108.0
H9A C9 H9B 107.3
N2 C10 C9 114.53(18)
N2 C10 H10A 108.6
C9 C10 H10A 108.6
N2 C10 H10B 108.6
C9 C10 H10B 108.6
H10A C10 H10B 107.6
N2 C11 C12 115.7(2)
N2 C11 H11A 108.4
C12 C11 H11A 108.4
N2 C11 H11B 108.4
C12 C11 H11B 108.4
H11A C11 H11B 107.4
C11 C12 C13 116.1(2)
C11 C12 H12A 108.3
C13 C12 H12A 108.3
C11 C12 H12B 108.3
C13 C12 H12B 108.3
H12A C12 H12B 107.4
N1 C13 C12 114.3(2)
N1 C13 H13A 108.7
C12 C13 H13A 108.7
N1 C13 H13B 108.7
C12 C13 H13B 108.7
H13A C13 H13B 107.6
O2 C14 N2 124.0(2)
O2 C14 C15 118.3(2)
N2 C14 C15 117.67(19)
C16 C15 C20 118.7(2)
C16 C15 C14 120.6(2)
C20 C15 C14 120.5(2)
F5 C16 C17 119.0(2)
F5 C16 C15 119.3(2)
C17 C16 C15 121.7(2)
F6 C17 C16 120.6(3)
F6 C17 C18 119.9(3)
C16 C17 C18 119.5(2)
F7 C18 C17 120.2(3)
F7 C18 C19 120.6(3)
C17 C18 C19 119.2(2)
F8 C19 C20 120.5(3)
F8 C19 C18 117.5(2)
C20 C19 C18 122.1(2)
C19 C20 C15 118.8(2)
C19 C20 H20 120.6
C15 C20 H20 120.6

loop_
_geom_bond_atom_site_label_1
_geom_bond_atom_site_label_2
_geom_bond_distance
F1 C1 1.329(3)
F2 C2 1.341(3)
F3 C3 1.339(3)
F4 C4 1.339(3)
F5 C16 1.350(3)
F6 C17 1.341(3)
F7 C18 1.339(3)
F8 C19 1.350(3)
N1 C7 1.340(3)
N1 C13 1.465(3)
N1 C8 1.467(3)
N2 C14 1.334(3)
N2 C10 1.465(3)
N2 C11 1.482(3)
O1 C7 1.229(3)
O2 C14 1.222(3)
C1 C6 1.374(3)
C1 C2 1.375(4)
C2 C3 1.367(4)
C3 C4 1.367(3)
C4 C5 1.371(3)
C5 C6 1.380(3)
C5 H5 0.9300
C6 C7 1.506(3)
C8 C9 1.511(4)
C8 H8A 0.9700
C8 H8B 0.9700
C9 C10 1.504(4)
C9 H9A 0.9700
C9 H9B 0.9700
C10 H10A 0.9700
C10 H10B 0.9700
C11 C12 1.498(4)
C11 H11A 0.9700
C11 H11B 0.9700
C12 C13 1.514(4)
C12 H12A 0.9700
C12 H12B 0.9700
C13 H13A 0.9700
C13 H13B 0.9700
C14 C15 1.505(3)
C15 C16 1.378(3)
C15 C20 1.391(3)
C16 C17 1.367(4)
C17 C18 1.368(4)
C18 C19 1.372(4)
C19 C20 1.365(4)
C20 H20 0.9300

loop_
_geom_torsion_atom_site_label_1
_geom_torsion_atom_site_label_2
_geom_torsion_atom_site_label_3
_geom_torsion_atom_site_label_4
_geom_torsion
F1 C1 C2 F2 0.0(4)
C6 C1 C2 F2 179.4(2)
F1 C1 C2 C3 -179.9(2)
C6 C1 C2 C3 -0.5(4)
F2 C2 C3 F3 -0.5(4)
C1 C2 C3 F3 179.4(2)
F2 C2 C3 C4 -179.8(2)
C1 C2 C3 C4 0.2(4)
F3 C3 C4 F4 1.1(3)
C2 C3 C4 F4 -179.7(2)
F3 C3 C4 C5 -178.4(2)
C2 C3 C4 C5 0.8(4)
F4 C4 C5 C6 179.0(2)
C3 C4 C5 C6 -1.5(3)
F1 C1 C6 C5 179.2(2)
C2 C1 C6 C5 -0.2(3)
F1 C1 C6 C7 5.8(3)
C2 C1 C6 C7 -173.6(2)
C4 C5 C6 C1 1.2(3)
C4 C5 C6 C7 174.5(2)
C13 N1 C7 O1 173.3(2)
C8 N1 C7 O1 -9.5(3)
C13 N1 C7 C6 -7.8(3)
C8 N1 C7 C6 169.4(2)
C1 C6 C7 O1 105.0(3)
C5 C6 C7 O1 -68.2(3)
C1 C6 C7 N1 -73.9(3)
C5 C6 C7 N1 112.9(2)
C7 N1 C8 C9 76.8(3)
C13 N1 C8 C9 -105.8(3)
N1 C8 C9 C10 59.0(3)
C14 N2 C10 C9 -83.7(3)
C11 N2 C10 C9 104.3(2)
C8 C9 C10 N2 -63.2(3)
C14 N2 C11 C12 144.2(2)
C10 N2 C11 C12 -43.4(3)
N2 C11 C12 C13 -65.1(3)
C7 N1 C13 C12 -126.1(2)
C8 N1 C13 C12 56.7(3)
C11 C12 C13 N1 57.1(3)
C10 N2 C14 O2 -176.4(2)
C11 N2 C14 O2 -4.4(3)
C10 N2 C14 C15 4.2(3)
C11 N2 C14 C15 176.21(19)
O2 C14 C15 C16 99.4(3)
N2 C14 C15 C16 -81.2(3)
O2 C14 C15 C20 -75.9(3)
N2 C14 C15 C20 103.5(2)
C20 C15 C16 F5 179.0(2)
C14 C15 C16 F5 3.6(3)
C20 C15 C16 C17 -1.4(3)
C14 C15 C16 C17 -176.8(2)
F5 C16 C17 F6 0.0(4)
C15 C16 C17 F6 -179.6(2)
F5 C16 C17 C18 -179.7(2)
C15 C16 C17 C18 0.7(4)
F6 C17 C18 F7 -0.7(4)
C16 C17 C18 F7 179.0(2)
F6 C17 C18 C19 -179.4(2)
C16 C17 C18 C19 0.4(4)
F7 C18 C19 F8 0.4(3)
C17 C18 C19 F8 179.1(2)
F7 C18 C19 C20 -179.3(2)
C17 C18 C19 C20 -0.6(4)
F8 C19 C20 C15 -179.9(2)
C18 C19 C20 C15 -0.2(3)
C16 C15 C20 C19 1.1(3)
C14 C15 C20 C19 176.6(2)

loop_
_cod_related_entry_id
_cod_related_entry_database
_cod_related_entry_code
1 ChemSpider 21120390
